data_7223112
loop_
_publ_author_name
'Gupta, Rakesh'
'Hussain, Firasat'
'Behera, Jogendra Nath'
'Bossoh, Amoassi Martin'
'Mbomekalle, Israel Martyr'
'Oliveira, Pedro Almeida-de'

_publ_section_title
;
 Syntheses, crystal structure, electrochemistry and luminescence
 properties of lanthano-germanotungstates
;
_journal_name_full 'RSC Adv.'
_journal_paper_doi 10.1039/C5RA19726K
_journal_year 2015
_chemical_formula_moiety '0.5(C8 H12 Ge4 K16 Na12 O208 Sm4 W44), 4(O)'
_chemical_formula_sum 'C4 H6 Ge2 K8 Na6 O108 Sm2 W22'
_chemical_formula_weight 6723.41
_space_group_crystal_system monoclinic
_space_group_IT_number 14
_space_group_name_Hall '-P 2ybc'
_space_group_name_H-M_alt 'P 1 21/c 1'
_symmetry_space_group_name_Hall '-P 2ybc'
_symmetry_space_group_name_H-M 'P 1 21/c 1'
_atom_sites_solution_hydrogens geom
_audit_creation_date 2015-10-12
_audit_creation_method
;
Olex2 1.2
(compiled 2015.09.30 svn.r3233 for OlexSys, GUI svn.r5103)
;
_audit_update_record
;
2015-10-12 deposited with the CCDC.
2015-10-30 downloaded from the CCDC.
;
_cell_angle_alpha 90
_cell_angle_beta 110.760(3)
_cell_angle_gamma 90
_cell_formula_units_Z 2
_cell_length_a 20.2068(6)
_cell_length_b 12.6869(3)
_cell_length_c 21.2464(5)
_cell_measurement_reflns_used 22662
_cell_measurement_temperature 298(2)
_cell_measurement_theta_max 3.0760
_cell_measurement_theta_min 28.9770
_cell_volume 5093.1(2)
_computing_cell_refinement 'CrysAlis RED (Oxford, 2013)'
_computing_data_collection 'CrysAlis RED (Oxford, 2013)'
_computing_data_reduction 'CrysAlis RED (Oxford, 2013)'
_computing_molecular_graphics 'Olex2 (Dolomanov et al., 2009)'
_computing_publication_material 'Olex2 (Dolomanov et al., 2009)'
_computing_structure_refinement 'ShelXL (Sheldrick, 2015)'
_computing_structure_solution 'SHELXS-97 (Sheldrick, 1990)'
_diffrn_ambient_temperature 298.15
_diffrn_detector_area_resol_mean 15.9853
_diffrn_measured_fraction_theta_full 0.998
_diffrn_measured_fraction_theta_max 0.999
_diffrn_measurement_device_type 'Xcalibur, Sapphire3'
_diffrn_measurement_method '\w scans'
_diffrn_radiation_type MoK\a
_diffrn_radiation_wavelength 0.71073
_diffrn_reflns_av_R_equivalents 0.0715
_diffrn_reflns_av_unetI/netI 0.0440
_diffrn_reflns_laue_measured_fraction_full 0.998
_diffrn_reflns_laue_measured_fraction_max 0.999
_diffrn_reflns_limit_h_max 24
_diffrn_reflns_limit_h_min -24
_diffrn_reflns_limit_k_max 15
_diffrn_reflns_limit_k_min -15
_diffrn_reflns_limit_l_max 25
_diffrn_reflns_limit_l_min -25
_diffrn_reflns_number 66636
_diffrn_reflns_point_group_measured_fraction_full 0.998
_diffrn_reflns_point_group_measured_fraction_max 0.999
_diffrn_reflns_theta_full 25.242
_diffrn_reflns_theta_max 25.681
_diffrn_reflns_theta_min 2.880
_diffrn_source 'fine-focus sealed tube'
_exptl_absorpt_coefficient_mu 26.915
_exptl_absorpt_correction_T_max 1.00000
_exptl_absorpt_correction_T_min 0.11698
_exptl_absorpt_correction_type multi-scan
_exptl_absorpt_process_details
;
CrysAlisPro, Agilent Technologies,
Version 1.171.36.32 (release 02-08-2013 CrysAlis171.NET)
(compiled Aug  2 2013,16:46:58)
Empirical absorption correction using spherical harmonics,
implemented in SCALE3 ABSPACK scaling algorithm.
;
_exptl_crystal_colour colorless
_exptl_crystal_density_diffrn 4.384
_exptl_crystal_density_method 'not measured'
_exptl_crystal_description diamond
_exptl_crystal_F_000 5856
_exptl_crystal_size_max 0.19
_exptl_crystal_size_mid 0.17
_exptl_crystal_size_min 0.16
_refine_diff_density_max 2.594
_refine_diff_density_min -1.921
_refine_diff_density_rms 0.334
_refine_ls_extinction_method none
_refine_ls_goodness_of_fit_ref 1.153
_refine_ls_hydrogen_treatment constr
_refine_ls_matrix_type full
_refine_ls_number_parameters 712
_refine_ls_number_reflns 9666
_refine_ls_number_restraints 1353
_refine_ls_restrained_S_all 1.091
_refine_ls_R_factor_all 0.0451
_refine_ls_R_factor_gt 0.0380
_refine_ls_shift/su_max 0.001
_refine_ls_shift/su_mean 0.000
_refine_ls_structure_factor_coef Fsqd
_refine_ls_weighting_details 'w=1/[\s^2^(Fo^2^)+(0.0229P)^2^+51.7855P] where P=(Fo^2^+2Fc^2^)/3'
_refine_ls_weighting_scheme calc
_refine_ls_wR_factor_gt 0.0777
_refine_ls_wR_factor_ref 0.0804
_reflns_Friedel_coverage 0.000
_reflns_number_gt 8580
_reflns_number_total 9666
_reflns_threshold_expression 'I > 2\s(I)'
_cod_data_source_file c5ra19726k2.cif
_cod_data_source_block rg38g
_cod_database_code 7223112
_shelx_space_group_comment
;
The symmetry employed for this shelxl refinement is uniquely defined
by the following loop, which should always be used as a source of
symmetry information in preference to the above space-group names.
They are only intended as comments.
;
_olex2_refinement_description
;
1. Fixed Uiso
 At 1.5 times of:
  All C(H,H,H) groups
2. Uiso/Uaniso restraints and constraints
Uanis(O44) \\sim Ueq: with sigma of 0.001 and sigma for terminal atoms of 0.002
3. Rigid body (RIGU) restrains
 O1, C1, C2, O42, O43, Sm1, H2A, H2B, H2C, K1, O37, O38, O39, O40, O41, O32,
 O20, W8, W11, W7, W6, W10, O11, O21, O22, K2, O31, O33, O34, O10, O19, O27,
 O54, O9, O17, O18, O25, O28, O29, O30, W3A, W2, W9, O36, O6, O12, W1A, Ge1, W1,
  W5, W4, K4, O13, W3, O2, O5, O23, O24, O4, O8, W2A, K3, O15, O16, O7, O14,
 O44, O45, O3, Na1, O35, O47, O48, O49, O50
 with sigma for 1-2 distances of 0.004 and sigma for 1-3 distances of 0.004
4. Others
 Fixed Sof: W1A(0.04) W2A(0.04) W3A(0.04) W1(0.96) W2(0.96) W3(0.96)
5.a Me refined with riding coordinates:
 C2(H2A,H2B,H2C)
;
_shelx_shelxl_version_number 2014/7
_olex2_submission_special_instructions 'No special instructions were received'

loop_
_space_group_symop_operation_xyz
'x, y, z'
'-x, y+1/2, -z+1/2'
'-x, -y, -z'
'x, -y-1/2, z-1/2'

loop_
_atom_site_label
_atom_site_type_symbol
_atom_site_fract_x
_atom_site_fract_y
_atom_site_fract_z
_atom_site_U_iso_or_equiv
_atom_site_adp_type
_atom_site_occupancy
_atom_site_site_symmetry_order
_atom_site_calc_flag
_atom_site_refinement_flags_posn
_atom_site_refinement_flags_adp
_atom_site_refinement_flags_occupancy
_atom_site_disorder_assembly
_atom_site_disorder_group
C1 C 1.0765(6) 0.4894(10) 0.4331(5) 0.017(2) Uani 1 1 d . U . . .
C2 C 1.1346(8) 0.4187(11) 0.4292(7) 0.035(4) Uani 1 1 d . U . . .
H2A H 1.1334 0.3532 0.4514 0.052 Uiso 1 1 calc R U . . .
H2B H 1.1281 0.4055 0.3829 0.052 Uiso 1 1 calc R U . . .
H2C H 1.1795 0.4523 0.4509 0.052 Uiso 1 1 calc R U . . .
O1 O 0.5776(5) 0.9213(7) 0.2759(4) 0.026(2) Uani 1 1 d . U . . .
O2 O 0.7106(4) 0.9336(7) 0.0922(4) 0.0245(19) Uani 1 1 d . U . . .
O3 O 0.5063(4) 0.6295(7) 0.0671(4) 0.027(2) Uani 1 1 d . U . . .
O4 O 0.5578(4) 0.7537(7) 0.1819(4) 0.0214(17) Uani 1 1 d . U . A 1
O5 O 0.6528(4) 0.9013(6) 0.1908(4) 0.0206(17) Uani 1 1 d . U . A 1
O6 O 0.6232(5) 0.7618(7) 0.0919(4) 0.0225(17) Uani 1 1 d . U . A 1
O7 O 0.5840(4) 0.5466(6) 0.1962(4) 0.0172(16) Uani 1 1 d . U . . .
O8 O 0.6189(4) 0.7084(6) 0.3115(4) 0.0186(16) Uani 1 1 d . U . . .
O9 O 0.7169(4) 0.8493(6) 0.3212(4) 0.0178(16) Uani 1 1 d . U . . .
O10 O 0.7926(4) 0.8599(6) 0.2196(4) 0.0200(17) Uani 1 1 d . U . . .
O11 O 0.7621(4) 0.7239(7) 0.1205(4) 0.0201(17) Uani 1 1 d . U . . .
O12 O 0.6484(4) 0.5555(7) 0.1088(4) 0.0202(16) Uani 1 1 d . U . . .
O13 O 0.6889(4) 0.7085(6) 0.2135(4) 0.0137(14) Uani 1 1 d . U . . .
O14 O 0.5551(4) 0.3387(7) 0.2264(4) 0.0226(19) Uani 1 1 d . U . . .
O15 O 0.5980(4) 0.5035(6) 0.3214(4) 0.0165(16) Uani 1 1 d . U . . .
O16 O 0.6232(5) 0.6303(7) 0.4354(4) 0.0238(19) Uani 1 1 d . U . . .
O17 O 0.7427(4) 0.6985(6) 0.4091(4) 0.0176(16) Uani 1 1 d . U . . .
O18 O 0.7945(4) 0.9005(6) 0.4521(4) 0.0211(18) Uani 1 1 d . U . . .
O19 O 0.9327(4) 0.9210(6) 0.2701(4) 0.0190(18) Uani 1 1 d . U . . .
O20 O 0.8835(4) 0.7143(6) 0.2202(4) 0.0143(15) Uani 1 1 d . U . . .
O21 O 0.8821(5) 0.6559(7) 0.0934(4) 0.0210(18) Uani 1 1 d . U . . .
O22 O 0.7695(4) 0.5248(7) 0.0904(4) 0.0209(17) Uani 1 1 d . U . . .
O23 O 0.6748(5) 0.3567(7) 0.0629(4) 0.030(2) Uani 1 1 d . U . . .
O24 O 0.6719(4) 0.3997(6) 0.1934(4) 0.0172(17) Uani 1 1 d . U . . .
O25 O 0.7162(4) 0.5437(6) 0.3071(4) 0.0130(15) Uani 1 1 d . U . . .
O27 O 0.8222(4) 0.7018(6) 0.3224(4) 0.0120(15) Uani 1 1 d . U . . .
O28 O 0.6897(4) 0.3512(6) 0.3212(4) 0.0174(16) Uani 1 1 d . U . . .
O29 O 0.7217(4) 0.4881(6) 0.4225(4) 0.0165(16) Uani 1 1 d . U . . .
O30 O 0.8113(5) 0.3133(6) 0.4367(4) 0.0236(19) Uani 1 1 d . U . . .
O31 O 0.9306(4) 0.3197(7) 0.2692(4) 0.0234(19) Uani 1 1 d . U . . .
O32 O 0.8966(4) 0.5078(6) 0.1905(4) 0.0177(16) Uani 1 1 d . U . . .
O33 O 0.7956(4) 0.3638(6) 0.1767(4) 0.0177(17) Uani 1 1 d . U . . .
O34 O 0.8154(4) 0.3810(6) 0.3081(4) 0.0173(17) Uani 1 1 d . U . . .
O35 O 0.3919(7) 0.6137(9) 0.3210(6) 0.061(3) Uani 1 1 d . U . . .
O36 O 0.5456(8) 0.5996(13) -0.0849(7) 0.098(5) Uani 1 1 d . U . . .
O37 O 0.8852(4) 0.7443(6) 0.4541(4) 0.0168(16) Uani 1 1 d . U . . .
O38 O 0.9599(4) 0.7495(6) 0.3508(4) 0.0149(15) Uani 1 1 d . U . . .
O39 O 0.9232(4) 0.5148(6) 0.3228(4) 0.0176(16) Uani 1 1 d . U . . .
O40 O 0.8515(4) 0.5104(6) 0.4129(4) 0.0191(17) Uani 1 1 d . U . . .
O41 O 1.0434(4) 0.7211(7) 0.5046(4) 0.028(2) Uani 1 1 d . U . . .
O42 O 1.0688(4) 0.5797(7) 0.4069(4) 0.0228(18) Uani 1 1 d . U . . .
O43 O 1.0342(4) 0.4566(6) 0.4619(4) 0.0177(17) Uani 1 1 d . U . . .
O44 O 0.7750(5) 0.1109(8) 0.4728(5) 0.037(2) Uani 1 1 d . U . . .
O45 O 0.9214(6) 0.1225(10) 0.5949(6) 0.064(3) Uani 1 1 d . U . . .
O46 O 1.0304(7) 0.6915(10) 0.1183(6) 0.071(4) Uani 1 1 d . . . . .
O47 O 0.6300(7) 0.2971(11) -0.1111(6) 0.069(4) Uani 1 1 d . U . . .
O48 O 0.5273(6) 0.0947(9) -0.0948(5) 0.052(3) Uani 1 1 d . U . . .
O49 O 0.6842(5) 0.1211(7) 0.0194(4) 0.032(2) Uani 1 1 d . U . . .
O50 O 0.5344(8) 0.2079(14) 0.0556(7) 0.103(5) Uani 1 1 d . U . . .
O51 O 0.8368(9) 0.0998(9) 0.3692(7) 0.084(5) Uani 1 1 d . . . . .
O52 O 1.1754(6) 0.6021(9) 0.3173(6) 0.059(3) Uani 1 1 d . . . . .
O53 O 0.7443(6) 0.1850(8) 0.2507(6) 0.054(3) Uani 1 1 d . . . . .
O54 O 0.8565(4) 0.8883(6) 0.3541(4) 0.0160(16) Uani 1 1 d . U . . .
Na1 Na 0.5932(4) 0.2436(6) -0.0197(3) 0.0631(19) Uani 1 1 d . U . . .
Na2 Na 0.9467(4) 0.5409(8) 0.0196(4) 0.087(3) Uani 1 1 d . . . . .
W1A W 0.6994(7) 0.8719(11) 0.2207(7) 0.024(2) Uani 0.04 1 d . U P B 2
W2A W 0.5739(7) 0.6882(12) 0.2020(7) 0.024(2) Uani 0.04 1 d . U P A 2
W3A W 0.6617(8) 0.6968(12) 0.0963(7) 0.028(3) Uani 0.04 1 d . U P A 2
K1 K 1.02772(16) 0.6166(2) 0.26844(15) 0.0278(7) Uani 1 1 d . U . . .
K2 K 0.67436(18) 0.6632(3) -0.00808(15) 0.0364(8) Uani 1 1 d . U . . .
K3 K 0.47317(17) 0.6320(2) 0.23974(18) 0.0370(8) Uani 1 1 d . U . . .
K4 K 0.8104(2) 0.2646(4) 0.5689(2) 0.0663(12) Uani 1 1 d . U . . .
Ge1 Ge 0.75573(6) 0.62830(9) 0.26631(6) 0.0108(2) Uani 1 1 d . U . . .
Sm1 Sm 0.95192(3) 0.61153(5) 0.42457(3) 0.01389(13) Uani 1 1 d . U . . .
W1 W 0.63024(3) 0.82730(4) 0.25932(2) 0.01480(11) Uani 0.96 1 d . U P A 1
W2 W 0.71167(3) 0.83521(4) 0.14763(2) 0.01436(11) Uani 0.96 1 d . U P A 1
W3 W 0.58672(3) 0.65112(4) 0.13070(2) 0.01435(11) Uani 0.96 1 d . U P A 1
W4 W 0.62283(3) 0.42767(4) 0.25284(2) 0.01460(11) Uani 1 1 d . U . . .
W5 W 0.66357(3) 0.60461(4) 0.37849(2) 0.01530(11) Uani 1 1 d . U . . .
W6 W 0.80740(3) 0.80412(4) 0.40080(2) 0.01443(11) Uani 1 1 d . U . . .
W7 W 0.88889(3) 0.81846(4) 0.28989(2) 0.01368(11) Uani 1 1 d . U . . .
W8 W 0.83804(3) 0.62461(4) 0.14646(2) 0.01481(11) Uani 1 1 d . U . . .
W9 W 0.71487(3) 0.43928(4) 0.12918(2) 0.01587(11) Uani 1 1 d . U . . .
W10 W 0.78291(3) 0.41818(4) 0.38100(2) 0.01430(11) Uani 1 1 d . U . . .
W11 W 0.87373(3) 0.42503(4) 0.25933(2) 0.01438(11) Uani 1 1 d . U . . .
O56 O 0.7873(4) 0.5510(6) 0.2148(4) 0.0096(16) Uani 1 1 d . . . C 2
Na3 Na 0.4507(4) 0.0537(7) -0.0123(4) 0.074(2) Uani 1 1 d . . . . .

loop_
_atom_site_aniso_label
_atom_site_aniso_U_11
_atom_site_aniso_U_22
_atom_site_aniso_U_33
_atom_site_aniso_U_23
_atom_site_aniso_U_13
_atom_site_aniso_U_12
C1 0.013(5) 0.024(4) 0.012(5) -0.001(4) 0.003(4) 0.002(3)
C2 0.033(7) 0.036(7) 0.045(8) 0.015(6) 0.025(6) 0.018(6)
O1 0.022(4) 0.023(4) 0.034(5) 0.006(4) 0.011(4) 0.010(3)
O2 0.015(4) 0.027(4) 0.029(4) 0.013(3) 0.006(3) 0.001(3)
O3 0.016(4) 0.030(5) 0.027(4) 0.001(4) 0.001(3) 0.000(3)
O4 0.017(4) 0.020(4) 0.023(4) 0.000(3) 0.003(3) 0.002(3)
O5 0.016(4) 0.020(4) 0.023(4) 0.006(3) 0.004(3) 0.004(3)
O6 0.024(4) 0.023(4) 0.019(4) 0.005(3) 0.005(3) 0.000(3)
O7 0.014(4) 0.019(3) 0.017(3) 0.003(3) 0.004(3) 0.002(3)
O8 0.019(4) 0.014(3) 0.023(3) 0.003(3) 0.008(3) 0.001(3)
O9 0.019(3) 0.013(4) 0.020(3) 0.003(3) 0.006(3) -0.001(3)
O10 0.019(3) 0.015(4) 0.025(3) 0.004(3) 0.007(3) 0.003(3)
O11 0.019(3) 0.024(4) 0.018(4) 0.001(3) 0.007(3) 0.004(3)
O12 0.014(4) 0.023(3) 0.020(4) 0.003(3) 0.002(3) 0.000(3)
O13 0.012(3) 0.013(3) 0.013(3) 0.003(2) 0.001(2) 0.004(2)
O14 0.016(4) 0.025(4) 0.027(4) 0.004(3) 0.008(3) -0.008(3)
O15 0.013(4) 0.020(3) 0.019(3) 0.000(3) 0.007(3) 0.000(3)
O16 0.028(5) 0.024(5) 0.022(4) 0.006(3) 0.013(4) 0.005(4)
O17 0.018(4) 0.019(4) 0.017(4) 0.002(3) 0.008(3) -0.002(3)
O18 0.023(5) 0.020(4) 0.022(4) -0.006(3) 0.009(3) -0.002(3)
O19 0.020(4) 0.014(4) 0.023(4) 0.003(3) 0.007(3) -0.006(3)
O20 0.014(4) 0.013(3) 0.016(3) 0.000(3) 0.006(3) -0.003(3)
O21 0.026(4) 0.023(4) 0.016(4) -0.002(3) 0.011(3) -0.001(3)
O22 0.021(4) 0.024(4) 0.017(4) 0.001(3) 0.007(3) -0.001(3)
O23 0.031(5) 0.033(4) 0.026(4) -0.001(3) 0.012(3) 0.000(4)
O24 0.015(4) 0.015(4) 0.022(3) -0.001(3) 0.006(3) -0.002(3)
O25 0.016(3) 0.011(3) 0.014(3) 0.002(2) 0.008(3) -0.002(2)
O27 0.009(3) 0.011(3) 0.016(3) 0.001(3) 0.004(3) 0.001(3)
O28 0.017(4) 0.012(4) 0.023(3) 0.003(3) 0.007(3) 0.001(3)
O29 0.015(4) 0.018(4) 0.019(3) 0.004(3) 0.008(3) -0.005(3)
O30 0.029(5) 0.019(4) 0.023(4) 0.008(3) 0.009(3) 0.002(3)
O31 0.018(4) 0.020(4) 0.033(5) 0.000(3) 0.009(4) 0.007(3)
O32 0.018(4) 0.018(4) 0.016(3) 0.000(3) 0.004(3) -0.001(3)
O33 0.017(4) 0.013(4) 0.020(3) -0.005(3) 0.002(3) 0.001(3)
O34 0.016(4) 0.017(4) 0.019(3) 0.002(3) 0.005(3) 0.002(3)
O35 0.064(7) 0.048(7) 0.080(8) -0.010(6) 0.039(7) -0.012(6)
O36 0.086(9) 0.120(12) 0.061(7) -0.006(7) -0.008(6) -0.045(8)
O37 0.013(3) 0.021(4) 0.015(3) -0.005(3) 0.003(3) -0.002(3)
O38 0.009(3) 0.015(3) 0.020(3) 0.000(3) 0.004(3) 0.000(3)
O39 0.017(4) 0.018(4) 0.018(3) 0.001(3) 0.007(3) -0.002(3)
O40 0.016(4) 0.023(4) 0.020(4) 0.000(3) 0.008(3) -0.003(3)
O41 0.016(4) 0.035(5) 0.032(4) -0.011(4) 0.005(4) -0.001(4)
O42 0.017(4) 0.025(4) 0.030(4) 0.006(3) 0.013(3) 0.005(3)
O43 0.014(4) 0.023(4) 0.016(4) 0.003(3) 0.005(3) 0.005(3)
O44 0.041(3) 0.035(3) 0.038(3) 0.0029(19) 0.0173(19) -0.0012(19)
O45 0.046(7) 0.076(8) 0.051(7) 0.037(6) -0.004(5) -0.019(6)
O46 0.078(10) 0.078(10) 0.051(7) 0.001(7) 0.017(7) -0.038(8)
O47 0.071(9) 0.080(9) 0.060(6) -0.005(6) 0.029(6) 0.007(7)
O48 0.056(7) 0.067(7) 0.032(5) 0.002(5) 0.014(5) 0.011(5)
O49 0.053(6) 0.023(5) 0.018(4) -0.006(4) 0.013(4) 0.000(4)
O50 0.088(10) 0.146(13) 0.085(9) 0.015(9) 0.045(8) 0.018(9)
O51 0.154(15) 0.027(7) 0.106(11) -0.016(7) 0.089(11) -0.016(8)
O52 0.033(7) 0.056(8) 0.090(9) 0.023(7) 0.025(7) 0.004(6)
O53 0.066(9) 0.034(7) 0.079(8) -0.011(6) 0.046(7) -0.004(6)
O54 0.016(4) 0.014(4) 0.019(3) 0.001(3) 0.007(3) -0.002(3)
Na1 0.066(5) 0.059(4) 0.058(4) -0.005(3) 0.013(3) 0.001(4)
Na2 0.059(6) 0.138(8) 0.061(5) 0.024(5) 0.020(4) 0.030(5)
W1A 0.016(5) 0.020(5) 0.028(5) 0.007(4) -0.003(4) 0.005(4)
W2A 0.012(5) 0.022(5) 0.030(5) 0.002(4) 0.000(4) 0.003(4)
W3A 0.027(5) 0.029(5) 0.024(5) 0.004(4) 0.001(4) -0.001(4)
K1 0.0232(16) 0.0293(16) 0.0318(15) 0.0018(13) 0.0110(13) 0.0009(12)
K2 0.0389(19) 0.0416(19) 0.0270(15) 0.0052(14) 0.0094(14) 0.0014(15)
K3 0.0309(18) 0.0288(17) 0.056(2) -0.0023(16) 0.0211(16) -0.0005(14)
K4 0.064(3) 0.074(3) 0.062(3) 0.018(2) 0.023(2) -0.004(2)
Ge1 0.0108(6) 0.0111(6) 0.0109(6) -0.0004(5) 0.0043(5) -0.0011(5)
Sm1 0.0132(3) 0.0135(3) 0.0149(3) 0.0011(3) 0.0049(2) -0.0004(2)
W1 0.0119(3) 0.0135(3) 0.0187(3) 0.0011(2) 0.0051(2) 0.0028(2)
W2 0.0132(3) 0.0133(3) 0.0156(2) 0.0040(2) 0.0038(2) 0.0006(2)
W3 0.0102(3) 0.0152(3) 0.0156(2) 0.0019(2) 0.0019(2) 0.0007(2)
W4 0.0120(3) 0.0138(2) 0.0181(2) 0.0006(2) 0.0054(2) -0.00226(19)
W5 0.0161(3) 0.0152(3) 0.0171(2) 0.0005(2) 0.0091(2) -0.0003(2)
W6 0.0149(3) 0.0132(2) 0.0149(2) -0.0023(2) 0.0049(2) 0.00042(19)
W7 0.0122(2) 0.0126(2) 0.0153(2) 0.0021(2) 0.00379(19) -0.00180(19)
W8 0.0150(3) 0.0171(3) 0.0137(2) 0.0006(2) 0.0068(2) -0.0011(2)
W9 0.0154(3) 0.0168(3) 0.0154(2) -0.0038(2) 0.0054(2) -0.0020(2)
W10 0.0126(3) 0.0145(3) 0.0153(2) 0.0033(2) 0.0043(2) -0.00110(19)
W11 0.0138(3) 0.0137(2) 0.0159(2) -0.0005(2) 0.0056(2) 0.00096(19)
O56 0.005(4) 0.010(4) 0.015(4) -0.004(3) 0.006(3) -0.002(3)
Na3 0.069(6) 0.099(7) 0.064(5) 0.016(5) 0.037(4) 0.019(5)

loop_
_atom_type_symbol
_atom_type_description
_atom_type_scat_dispersion_real
_atom_type_scat_dispersion_imag
_atom_type_scat_source
C C 0.0033 0.0016 'International Tables Vol C Tables 4.2.6.8 and 6.1.1.4'
H H 0.0000 0.0000 'International Tables Vol C Tables 4.2.6.8 and 6.1.1.4'
Ge Ge 0.1547 1.8001 'International Tables Vol C Tables 4.2.6.8 and 6.1.1.4'
K K 0.2009 0.2494 'International Tables Vol C Tables 4.2.6.8 and 6.1.1.4'
Na Na 0.0362 0.0249 'International Tables Vol C Tables 4.2.6.8 and 6.1.1.4'
O O 0.0106 0.0060 'International Tables Vol C Tables 4.2.6.8 and 6.1.1.4'
Sm Sm -0.1638 3.4418 'International Tables Vol C Tables 4.2.6.8 and 6.1.1.4'
W W -0.8490 6.8722 'International Tables Vol C Tables 4.2.6.8 and 6.1.1.4'

loop_
_geom_angle_atom_site_label_1
_geom_angle_atom_site_label_2
_geom_angle_atom_site_label_3
_geom_angle
_geom_angle_site_symmetry_1
_geom_angle_site_symmetry_3
C2 C1 Sm1 172.4(9) . .
O42 C1 C2 119.7(11) . .
O42 C1 O43 120.4(11) . .
O42 C1 Sm1 61.2(6) . .
O43 C1 C2 119.9(11) . .
O43 C1 Sm1 59.6(6) . .
C1 C2 H2A 109.5 . .
C1 C2 H2B 109.5 . .
C1 C2 H2C 109.5 . .
H2A C2 H2B 109.5 . .
H2A C2 H2C 109.5 . .
H2B C2 H2C 109.5 . .
W1 O1 K3 148.7(4) . 2_655
W3 O3 Na1 127.9(5) . 3_665
W1 O4 K3 105.7(3) . .
W3 O4 K3 103.0(4) . .
W3 O4 W1 120.1(4) . .
W1 O5 W2 120.0(4) . .
K2 O6 Na3 99.1(3) . 3_665
W2 O6 K2 99.0(3) . .
W2 O6 Na3 97.7(4) . 3_665
W3 O6 K2 106.7(4) . .
W3 O6 W2 119.4(4) . .
W3 O6 Na3 129.4(4) . 3_665
W2A O7 K3 59.6(5) . .
W2A O7 W4 140.0(6) . .
W3 O7 K3 101.2(3) . .
W4 O7 K3 106.4(3) . .
W4 O7 W3 151.8(4) . .
W2A O8 K3 56.8(4) . .
W1 O8 K3 105.0(3) . .
W5 O8 W2A 128.1(6) . .
W5 O8 K3 106.2(3) . .
W5 O8 W1 147.4(5) . .
W1A O9 W6 131.3(6) . .
W1 O9 W6 153.8(4) . .
W1A O10 W7 134.3(6) . .
W2 O10 W7 154.1(5) . .
W3A O11 K2 56.6(5) . .
W2 O11 K2 105.9(3) . .
W8 O11 W3A 128.2(6) . .
W8 O11 K2 105.5(3) . .
W8 O11 W2 147.7(4) . .
W3A O12 K2 50.9(5) . .
W3A O12 W9 130.3(6) . .
W3 O12 K2 103.3(3) . .
W3 O12 W9 152.7(4) . .
W9 O12 K2 102.6(3) . .
W1A O13 W2A 101.3(6) . .
W1A O13 W3A 96.9(6) . .
W2A O13 W3A 91.9(6) . .
Ge1 O13 W1A 119.8(5) . .
Ge1 O13 W2A 122.3(5) . .
Ge1 O13 W3A 118.7(5) . .
Ge1 O13 W1 120.1(4) . .
Ge1 O13 W2 121.7(4) . .
Ge1 O13 W3 125.9(4) . .
W2 O13 W1 92.5(3) . .
W2 O13 W3 94.3(3) . .
W3 O13 W1 94.2(3) . .
W4 O14 K3 137.6(4) . 2_645
W4 O15 K3 102.9(3) . .
W5 O15 K3 104.6(3) . .
W5 O15 W4 119.6(4) . .
W5 O16 K2 105.9(4) . 4_576
W5 O16 Na3 147.8(5) . 2_655
Na3 O16 K2 105.1(3) 2_655 4_576
W5 O17 K2 93.3(3) . 4_576
W5 O17 W6 156.3(4) . .
W6 O17 K2 96.4(3) . 4_576
K2 O18 Na2 137.8(3) 4_576 4_576
W6 O18 Na2 96.9(4) . 4_576
W6 O18 K2 108.2(4) . 4_576
W7 O19 K1 165.5(4) . 2_755
W7 O20 K1 103.6(3) . .
W8 O20 K1 99.4(3) . .
W8 O20 W7 155.9(4) . .
W8 O21 Na2 135.0(5) . .
W8 O22 K2 101.3(3) . .
W9 O22 K2 108.5(3) . .
W9 O22 W8 119.8(4) . .
Na1 O23 K4 95.8(3) . 4_565
W9 O23 Na1 165.0(5) . .
W9 O23 K4 96.7(4) . 4_565
W4 O24 W9 153.8(5) . .
Ge1 O25 W4 124.9(4) . .
Ge1 O25 W5 121.9(4) . .
Ge1 O25 W10 120.2(4) . .
W5 O25 W4 93.2(3) . .
W5 O25 W10 94.5(3) . .
W10 O25 W4 94.3(3) . .
Ge1 O27 W6 123.9(4) . .
Ge1 O27 W7 123.1(4) . .
W6 O27 W7 95.7(3) . .
W4 O28 W10 121.4(4) . .
W5 O29 W10 120.2(4) . .
W10 O30 K4 135.5(4) . .
W11 O31 K1 153.8(4) . 2_745
W8 O32 K1 100.9(3) . .
W8 O32 W11 120.2(4) . .
W11 O32 K1 103.5(3) . .
W9 O33 K4 100.2(3) . 4_565
W9 O33 W11 122.2(4) . .
W11 O33 K4 128.5(4) . 4_565
W11 O34 W10 144.1(4) . .
W6 O37 Sm1 126.8(4) . .
Sm1 O38 K1 96.8(2) . .
W7 O38 K1 105.1(3) . .
W7 O38 Sm1 127.7(4) . .
Sm1 O39 K1 98.5(3) . .
W11 O39 K1 105.4(3) . .
W11 O39 Sm1 155.9(4) . .
W10 O40 Sm1 160.6(4) . .
C1 O42 K1 124.1(7) . .
C1 O42 K4 123.4(7) . 3_766
C1 O42 Sm1 93.2(7) . .
K1 O42 K4 89.4(2) . 3_766
Sm1 O42 K1 100.6(3) . .
Sm1 O42 K4 127.0(3) . 3_766
C1 O43 Sm1 135.3(7) . 3_766
C1 O43 Sm1 94.3(7) . .
Sm1 O43 Sm1 114.3(3) 3_766 .
Na2 O45 K4 132.2(5) 4_566 .
Na2 O46 K1 107.5(4) . .
Na1 O47 K3 121.1(5) . 3_665
Na1 O48 Na3 95.2(4) . 3_655
Na1 O48 Na3 91.6(4) . .
Na3 O48 Na3 48.5(3) . 3_655
Na1 O49 K4 106.8(4) . 4_565
Na1 O50 Na3 98.7(6) . .
K1 O52 K4 92.8(4) . 3_766
W7 O54 W6 118.1(4) . .
O3 Na1 O48 93.4(4) 3_665 .
O3 Na1 K4 141.0(3) 3_665 4_565
O3 Na1 Na3 118.9(3) 3_665 3_655
O3 Na1 Na3 85.0(3) 3_665 .
O23 Na1 O3 98.9(4) . 3_665
O23 Na1 O47 95.3(5) . .
O23 Na1 O48 167.6(5) . .
O23 Na1 K4 48.6(3) . 4_565
O23 Na1 Na3 132.9(3) . .
O23 Na1 Na3 125.1(3) . 3_655
O47 Na1 O3 85.8(4) . 3_665
O47 Na1 O48 86.9(5) . .
O47 Na1 K4 78.0(4) . 4_565
O47 Na1 Na3 131.8(4) . .
O47 Na1 Na3 123.7(4) . 3_655
O48 Na1 K4 120.5(4) . 4_565
O48 Na1 Na3 45.6(3) . 3_655
O48 Na1 Na3 46.7(3) . .
O49 Na1 O3 177.2(4) . 3_665
O49 Na1 O23 83.5(4) . .
O49 Na1 O47 92.6(5) . .
O49 Na1 O48 84.2(4) . .
O49 Na1 O50 98.9(5) . .
O49 Na1 K4 40.5(3) . 4_565
O49 Na1 Na3 94.4(3) . .
O49 Na1 Na3 60.1(3) . 3_655
O50 Na1 O3 82.5(5) . 3_665
O50 Na1 O23 90.0(5) . .
O50 Na1 O47 167.9(6) . .
O50 Na1 O48 90.3(6) . .
O50 Na1 K4 113.4(5) . 4_565
O50 Na1 Na3 60.3(5) . 3_655
O50 Na1 Na3 43.6(5) . .
Na3 Na1 K4 131.7(2) . 4_565
Na3 Na1 K4 99.4(2) 3_655 4_565
Na3 Na1 Na3 34.5(2) . 3_655
O18 Na2 W6 28.10(17) 4_575 4_575
O21 Na2 O18 62.0(3) . 4_575
O21 Na2 O46 61.1(4) . .
O21 Na2 W6 72.8(2) . 4_575
O45 Na2 O18 95.4(4) 4_565 4_575
O45 Na2 O21 81.2(3) 4_565 .
O45 Na2 O46 104.7(4) 4_565 .
O45 Na2 W6 123.4(4) 4_565 4_575
O46 Na2 O18 114.8(5) . 4_575
O46 Na2 W6 104.9(4) . 4_575
Na2 Na2 O18 136.5(5) 3_765 4_575
Na2 Na2 O21 159.3(6) 3_765 .
Na2 Na2 O45 102.4(5) 3_765 4_565
Na2 Na2 O46 98.6(5) 3_765 .
Na2 Na2 W6 119.3(4) 3_765 4_575
O9 W1A O13 85.0(6) . .
O10 W1A O9 101.3(7) . .
O10 W1A O13 89.7(6) . .
O7 W2A O8 100.0(7) . .
O7 W2A O13 89.1(6) . .
O7 W2A K3 82.3(6) . .
O8 W2A O13 81.3(5) . .
O8 W2A K3 77.0(5) . .
O13 W2A K3 154.8(7) . .
O11 W3A O13 83.0(6) . .
O11 W3A K2 80.2(6) . .
O12 W3A O11 109.1(8) . .
O12 W3A O13 84.3(6) . .
O12 W3A K2 91.7(6) . .
O13 W3A K2 160.4(8) . .
O19 K1 O20 127.4(2) 2_745 .
O19 K1 O31 124.1(3) 2_745 2_755
O19 K1 O32 73.3(2) 2_745 .
O19 K1 O38 151.3(2) 2_745 .
O19 K1 O39 92.5(2) 2_745 .
O19 K1 O46 82.6(3) 2_745 .
O19 K1 W7 153.3(2) 2_745 .
O19 K1 W8 98.50(19) 2_745 .
O19 K1 W11 74.96(18) 2_745 .
O20 K1 O38 52.6(2) . .
O20 K1 O39 65.3(2) . .
O20 K1 O46 84.2(3) . .
O20 K1 W7 28.88(14) . .
O20 K1 W8 29.47(14) . .
O20 K1 W11 65.06(15) . .
O31 K1 O20 83.1(2) 2_755 .
O31 K1 O32 123.7(2) 2_755 .
O31 K1 O38 84.4(2) 2_755 .
O31 K1 O39 142.2(2) 2_755 .
O31 K1 O46 51.9(3) 2_755 .
O31 K1 W7 75.13(18) 2_755 .
O31 K1 W8 96.28(19) 2_755 .
O31 K1 W11 147.36(19) 2_755 .
O32 K1 O20 54.9(2) . .
O32 K1 O38 94.8(2) . .
O32 K1 O39 53.2(2) . .
O32 K1 O46 84.9(3) . .
O32 K1 W7 80.40(17) . .
O32 K1 W8 29.83(16) . .
O32 K1 W11 29.64(15) . .
O38 K1 O46 123.2(3) . .
O38 K1 W7 25.90(14) . .
O38 K1 W8 80.09(15) . .
O38 K1 W11 82.02(15) . .
O39 K1 O38 60.4(2) . .
O39 K1 O46 137.1(3) . .
O39 K1 W7 67.19(16) . .
O39 K1 W8 66.40(16) . .
O39 K1 W11 26.08(15) . .
O42 K1 O19 98.6(3) . 2_745
O42 K1 O20 108.6(2) . .
O42 K1 O31 115.5(3) . 2_755
O42 K1 O32 112.8(2) . .
O42 K1 O38 61.3(2) . .
O42 K1 O39 61.0(2) . .
O42 K1 O46 161.9(3) . .
O42 K1 W7 86.85(18) . .
O42 K1 W8 125.04(19) . .
O42 K1 W11 83.22(19) . .
O46 K1 W7 100.3(3) . .
O46 K1 W8 72.2(2) . .
O46 K1 W11 114.3(2) . .
O52 K1 O19 71.0(3) . 2_745
O52 K1 O20 159.3(3) . .
O52 K1 O31 77.6(3) . 2_755
O52 K1 O32 144.3(3) . .
O52 K1 O38 117.1(3) . .
O52 K1 O39 128.8(3) . .
O52 K1 O42 73.7(3) . .
O52 K1 O46 89.8(3) . .
O52 K1 W7 135.2(3) . .
O52 K1 W8 160.5(3) . .
O52 K1 W11 134.9(2) . .
W8 K1 W7 58.21(4) . .
W8 K1 W11 52.20(4) . .
W11 K1 W7 79.78(6) . .
O6 K2 O12 52.8(2) . .
O6 K2 O17 120.3(2) . 4_575
O6 K2 O18 148.8(3) . 4_575
O6 K2 W2 31.08(17) . .
O6 K2 W5 100.01(18) . 4_575
O6 K2 W8 81.44(18) . .
O11 K2 O6 56.0(2) . .
O11 K2 O12 63.7(2) . .
O11 K2 O16 99.5(3) . 4_575
O11 K2 O17 98.2(2) . 4_575
O11 K2 O18 93.1(2) . 4_575
O11 K2 O22 55.1(2) . .
O11 K2 W2 29.41(17) . .
O11 K2 W5 106.48(19) . 4_575
O11 K2 W8 29.16(17) . .
O12 K2 O17 161.7(2) . 4_575
O12 K2 W2 65.56(17) . .
O12 K2 W5 152.59(19) . 4_575
O12 K2 W8 65.36(16) . .
O16 K2 O6 75.6(2) 4_575 .
O16 K2 O12 127.0(2) 4_575 .
O16 K2 O17 55.1(2) 4_575 4_575
O16 K2 O18 109.6(2) 4_575 4_575
O16 K2 W2 76.98(17) 4_575 .
O16 K2 W5 25.95(16) 4_575 4_575
O16 K2 W8 123.22(19) 4_575 .
O17 K2 W2 100.13(16) 4_575 .
O17 K2 W5 30.51(15) 4_575 4_575
O17 K2 W8 97.83(17) 4_575 .
O18 K2 O12 120.6(2) 4_575 .
O18 K2 O17 54.6(2) 4_575 4_575
O18 K2 W2 118.41(19) 4_575 .
O18 K2 W5 84.13(17) 4_575 4_575
O18 K2 W8 69.99(17) 4_575 .
O22 K2 O6 92.8(2) . .
O22 K2 O12 52.9(2) . .
O22 K2 O16 153.4(3) . 4_575
O22 K2 O17 115.8(2) . 4_575
O22 K2 O18 68.7(2) . 4_575
O22 K2 W2 80.94(17) . .
O22 K2 W5 144.5(2) . 4_575
O22 K2 W8 30.28(17) . .
O36 K2 O6 93.1(4) . .
O36 K2 O11 146.0(4) . .
O36 K2 O12 87.1(4) . .
O36 K2 O16 83.9(4) . 4_575
O36 K2 O17 110.8(4) . 4_575
O36 K2 O18 117.8(4) . 4_575
O36 K2 O22 121.1(4) . .
O36 K2 W2 123.8(4) . .
O36 K2 W5 91.3(3) . 4_575
O36 K2 W8 149.2(3) . .
W3A K2 O11 43.3(4) . .
W3A K2 O12 37.4(4) . .
W3A K2 O16 94.8(4) . 4_575
W3A K2 O17 130.0(4) . 4_575
W3A K2 O18 133.9(4) . 4_575
W3A K2 O22 72.2(4) . .
W3A K2 O36 102.9(5) . .
W3A K2 W5 117.4(4) . 4_575
W3A K2 W8 63.9(4) . .
W5 K2 W2 93.23(8) 4_575 .
W5 K2 W8 119.49(9) 4_575 .
W8 K2 W2 58.42(5) . .
O1 K3 O4 134.3(3) 2_645 .
O1 K3 O7 84.2(2) 2_645 .
O1 K3 O8 128.4(3) 2_645 .
O1 K3 O15 75.5(2) 2_645 .
O1 K3 O47 94.1(3) 2_645 3_665
O1 K3 W1 148.2(2) 2_645 .
O1 K3 W3 105.06(19) 2_645 .
O1 K3 W4 67.87(19) 2_645 .
O4 K3 O7 55.0(2) . .
O4 K3 O8 54.0(2) . .
O4 K3 O15 91.9(2) . .
O4 K3 O47 76.8(3) . 3_665
O4 K3 W1 29.38(17) . .
O4 K3 W3 29.40(17) . .
O4 K3 W4 79.93(19) . .
O7 K3 O8 63.2(2) . .
O7 K3 O15 52.9(2) . .
O7 K3 O47 101.0(3) . 3_665
O7 K3 W1 65.54(17) . .
O7 K3 W3 29.98(15) . .
O7 K3 W4 27.98(15) . .
O8 K3 O15 53.0(2) . .
O8 K3 W1 28.37(15) . .
O8 K3 W3 65.67(16) . .
O8 K3 W4 65.04(16) . .
O14 K3 O1 143.6(3) 2_655 2_645
O14 K3 O4 79.4(3) 2_655 .
O14 K3 O7 132.2(3) 2_655 .
O14 K3 O8 79.6(2) 2_655 .
O14 K3 O15 124.2(3) 2_655 .
O14 K3 O47 79.1(3) 2_655 3_665
O14 K3 W1 67.51(18) 2_655 .
O14 K3 W3 108.41(19) 2_655 .
O14 K3 W4 144.6(2) 2_655 .
O15 K3 W1 78.38(17) . .
O15 K3 W3 79.70(16) . .
O15 K3 W4 29.10(14) . .
O35 K3 O1 74.1(3) . 2_645
O35 K3 O4 151.5(3) . .
O35 K3 O7 148.7(3) . .
O35 K3 O8 113.9(3) . .
O35 K3 O14 72.7(3) . 2_655
O35 K3 O15 99.0(3) . .
O35 K3 O47 102.9(4) . 3_665
O35 K3 W1 128.2(3) . .
O35 K3 W3 178.6(3) . .
O35 K3 W4 120.8(3) . .
O47 K3 O8 129.0(3) 3_665 .
O47 K3 O15 152.2(3) 3_665 .
O47 K3 W1 100.7(3) 3_665 .
O47 K3 W3 78.2(3) 3_665 .
O47 K3 W4 123.1(3) 3_665 .
W2A K3 O1 121.6(4) . 2_645
W2A K3 O7 38.1(4) . .
W2A K3 O8 46.2(3) . .
W2A K3 O14 94.4(4) . 2_655
W2A K3 O15 74.4(4) . .
W2A K3 O35 159.2(4) . .
W2A K3 O47 90.3(4) . 3_665
W2A K3 W4 61.5(3) . .
W3 K3 W1 52.07(4) . .
W3 K3 W4 57.87(5) . .
W4 K3 W1 80.53(6) . .
O23 K4 Na1 35.6(2) 4_566 4_566
O23 K4 K1 130.1(2) 4_566 3_766
O23 K4 W9 27.22(17) 4_566 4_566
O30 K4 O23 112.1(3) . 4_566
O30 K4 O33 157.6(3) . 4_566
O30 K4 O42 75.1(3) . 3_766
O30 K4 Na1 86.2(2) . 4_566
O30 K4 K1 117.5(2) . 3_766
O30 K4 W9 131.9(2) . 4_566
O33 K4 O23 54.6(2) 4_566 4_566
O33 K4 O42 122.1(3) 4_566 3_766
O33 K4 Na1 87.5(2) 4_566 4_566
O33 K4 K1 79.45(19) 4_566 3_766
O33 K4 W9 29.37(16) 4_566 4_566
O42 K4 O23 166.7(3) 3_766 4_566
O42 K4 Na1 139.1(2) 3_766 4_566
O42 K4 K1 42.90(17) 3_766 3_766
O42 K4 W9 151.4(2) 3_766 4_566
O44 K4 O23 67.8(3) . 4_566
O44 K4 O30 61.0(3) . .
O44 K4 O33 96.6(3) . 4_566
O44 K4 O42 124.9(3) . 3_766
O44 K4 O45 70.4(3) . .
O44 K4 O49 97.3(3) . 4_566
O44 K4 O52 165.7(3) . 3_766
O44 K4 Na1 71.7(3) . 4_566
O44 K4 K1 144.1(3) . 3_766
O44 K4 W9 74.3(2) . 4_566
O45 K4 O23 109.0(3) . 4_566
O45 K4 O30 92.8(3) . .
O45 K4 O33 77.3(3) . 4_566
O45 K4 O42 81.0(3) . 3_766
O45 K4 O49 167.6(4) . 4_566
O45 K4 O52 112.4(4) . 3_766
O45 K4 Na1 136.8(3) . 4_566
O45 K4 K1 74.0(3) . 3_766
O45 K4 W9 87.8(2) . 4_566
O49 K4 O23 64.4(3) 4_566 4_566
O49 K4 O30 80.9(3) 4_566 .
O49 K4 O33 104.6(3) 4_566 4_566
O49 K4 O42 107.3(3) 4_566 3_766
O49 K4 O52 79.5(3) 4_566 3_766
O49 K4 Na1 32.7(2) 4_566 4_566
O49 K4 K1 118.3(2) 4_566 3_766
O49 K4 W9 88.5(2) 4_566 4_566
O52 K4 O23 98.6(3) 3_766 4_566
O52 K4 O30 131.2(3) 3_766 .
O52 K4 O33 71.1(3) 3_766 4_566
O52 K4 O42 69.0(3) 3_766 3_766
O52 K4 Na1 99.9(3) 3_766 4_566
O52 K4 K1 42.8(2) 3_766 3_766
O52 K4 W9 91.6(2) 3_766 4_566
K1 K4 Na1 142.67(17) 3_766 4_566
W9 K4 Na1 62.63(12) 4_566 4_566
W9 K4 K1 108.74(11) 4_566 3_766
O13 Ge1 O56 107.2(3) . .
O25 Ge1 O13 107.0(4) . .
O25 Ge1 O56 107.4(3) . .
O27 Ge1 O13 111.4(4) . .
O27 Ge1 O25 111.9(3) . .
O27 Ge1 O56 111.7(3) . .
C1 Sm1 K1 59.8(2) . .
O37 Sm1 C1 157.1(3) . .
O37 Sm1 O38 80.2(3) . .
O37 Sm1 O41 76.9(3) . .
O37 Sm1 O42 142.4(3) . .
O37 Sm1 O43 82.5(3) . 3_766
O37 Sm1 O43 147.6(2) . .
O37 Sm1 K1 127.57(19) . .
O38 Sm1 C1 100.0(3) . .
O38 Sm1 O41 80.2(3) . .
O38 Sm1 O42 74.9(3) . .
O38 Sm1 O43 126.0(3) . .
O38 Sm1 O43 151.7(3) . 3_766
O38 Sm1 K1 47.98(18) . .
O39 Sm1 C1 73.0(3) . .
O39 Sm1 O37 129.0(3) . .
O39 Sm1 O38 80.4(3) . .
O39 Sm1 O41 143.7(3) . .
O39 Sm1 O42 74.0(3) . .
O39 Sm1 O43 127.8(3) . 3_766
O39 Sm1 O43 78.7(3) . .
O39 Sm1 K1 46.71(19) . .
O40 Sm1 C1 114.4(3) . .
O40 Sm1 O37 82.2(3) . .
O40 Sm1 O38 126.1(3) . .
O40 Sm1 O39 72.3(3) . .
O40 Sm1 O41 142.9(3) . .
O40 Sm1 O42 135.3(3) . .
O40 Sm1 O43 73.0(3) . 3_766
O40 Sm1 O43 93.3(3) . .
O40 Sm1 K1 118.65(19) . .
O41 Sm1 C1 80.6(3) . .
O41 Sm1 O42 71.5(3) . .
O41 Sm1 O43 88.5(3) . .
O41 Sm1 O43 74.1(3) . 3_766
O41 Sm1 K1 98.4(2) . .
O42 Sm1 C1 25.6(3) . .
O42 Sm1 K1 41.92(19) . .
O43 Sm1 C1 26.1(3) . .
O43 Sm1 C1 87.6(3) 3_766 .
O43 Sm1 O42 51.6(3) . .
O43 Sm1 O42 107.3(3) 3_766 .
O43 Sm1 O43 65.7(3) 3_766 .
O43 Sm1 K1 147.36(18) 3_766 .
O43 Sm1 K1 82.67(17) . .
O1 W1 O4 99.6(4) . .
O1 W1 O5 98.5(4) . .
O1 W1 O8 102.5(4) . .
O1 W1 O9 104.8(4) . .
O1 W1 O13 168.1(3) . .
O1 W1 K3 85.6(3) . .
O4 W1 O13 71.8(3) . .
O4 W1 K3 44.9(2) . .
O5 W1 O4 84.6(4) . .
O5 W1 O8 157.8(3) . .
O5 W1 O13 73.0(3) . .
O5 W1 K3 128.9(3) . .
O8 W1 O4 84.6(3) . .
O8 W1 O13 85.2(3) . .
O8 W1 K3 46.6(2) . .
O9 W1 O4 155.6(4) . .
O9 W1 O5 92.7(3) . .
O9 W1 O8 89.1(3) . .
O9 W1 O13 84.2(3) . .
O9 W1 K3 135.6(2) . .
O13 W1 K3 93.4(2) . .
O2 W2 O5 98.6(4) . .
O2 W2 O6 98.2(4) . .
O2 W2 O10 103.9(4) . .
O2 W2 O11 101.9(4) . .
O2 W2 O13 168.4(3) . .
O2 W2 K2 82.5(3) . .
O5 W2 O6 84.9(4) . .
O5 W2 O11 158.7(3) . .
O5 W2 O13 73.9(3) . .
O5 W2 K2 134.1(3) . .
O6 W2 O13 72.6(3) . .
O6 W2 K2 49.9(2) . .
O10 W2 O5 92.7(4) . .
O10 W2 O6 157.9(3) . .
O10 W2 O11 88.0(3) . .
O10 W2 O13 85.6(3) . .
O10 W2 K2 131.9(3) . .
O11 W2 O6 86.4(3) . .
O11 W2 O13 84.9(3) . .
O11 W2 K2 44.7(2) . .
O13 W2 K2 96.22(19) . .
O3 W3 O4 99.2(4) . .
O3 W3 O6 100.3(4) . .
O3 W3 O7 101.3(4) . .
O3 W3 O12 102.8(4) . .
O3 W3 O13 170.6(3) . .
O3 W3 K2 88.2(3) . .
O3 W3 K3 82.1(3) . .
O4 W3 O7 88.0(3) . .
O4 W3 O13 73.9(3) . .
O4 W3 K2 135.0(3) . .
O4 W3 K3 47.6(3) . .
O6 W3 O4 89.3(4) . .
O6 W3 O7 158.4(3) . .
O6 W3 O12 88.7(4) . .
O6 W3 O13 73.6(3) . .
O6 W3 K2 45.7(3) . .
O6 W3 K3 136.1(3) . .
O7 W3 O13 85.0(3) . .
O7 W3 K2 134.3(2) . .
O7 W3 K3 48.8(2) . .
O12 W3 O4 157.9(3) . .
O12 W3 O7 85.8(3) . .
O12 W3 O13 84.4(3) . .
O12 W3 K2 48.6(2) . .
O12 W3 K3 134.0(2) . .
O13 W3 K2 92.33(19) . .
O13 W3 K3 97.20(19) . .
K3 W3 K2 170.32(7) . .
O7 W4 O15 85.7(3) . .
O7 W4 O25 83.9(3) . .
O7 W4 K3 45.6(2) . .
O14 W4 O7 102.2(4) . .
O14 W4 O15 100.6(4) . .
O14 W4 O24 101.8(4) . .
O14 W4 O25 170.6(3) . .
O14 W4 O28 100.8(4) . .
O14 W4 K3 84.6(3) . .
O15 W4 O25 72.5(3) . .
O15 W4 K3 48.0(2) . .
O24 W4 O7 85.6(3) . .
O24 W4 O15 157.3(3) . .
O24 W4 O25 85.7(3) . .
O24 W4 K3 130.5(2) . .
O25 W4 K3 94.90(19) . .
O28 W4 O7 156.9(3) . .
O28 W4 O15 89.0(3) . .
O28 W4 O24 90.9(3) . .
O28 W4 O25 73.1(3) . .
O28 W4 K3 136.6(2) . .
O8 W5 O15 87.2(3) . .
O8 W5 O25 87.0(3) . .
O8 W5 K2 80.9(2) . 4_576
O8 W5 K3 46.0(2) . .
O15 W5 O25 74.6(3) . .
O15 W5 K2 142.4(2) . 4_576
O15 W5 K3 47.1(2) . .
O16 W5 O8 100.2(4) . .
O16 W5 O15 100.2(4) . .
O16 W5 O17 101.0(4) . .
O16 W5 O25 171.1(3) . .
O16 W5 O29 99.5(4) . .
O16 W5 K2 48.1(3) . 4_576
O16 W5 K3 85.9(3) . .
O17 W5 O8 86.7(3) . .
O17 W5 O15 158.6(3) . .
O17 W5 O25 84.6(3) . .
O17 W5 K2 56.2(2) . 4_576
O17 W5 K3 132.5(2) . .
O25 W5 K2 139.3(2) . 4_576
O25 W5 K3 95.4(2) . .
O29 W5 O8 160.3(3) . .
O29 W5 O15 87.7(3) . .
O29 W5 O17 91.2(3) . .
O29 W5 O25 73.3(3) . .
O29 W5 K2 113.9(2) . 4_576
O29 W5 K3 134.4(2) . .
K2 W5 K3 103.26(7) 4_576 .
O9 W6 O27 82.2(3) . .
O9 W6 Na2 131.2(3) . 4_576
O9 W6 K2 79.1(2) . 4_576
O17 W6 O9 80.6(3) . .
O17 W6 O27 86.5(3) . .
O17 W6 O54 155.9(3) . .
O17 W6 Na2 134.4(3) . 4_576
O17 W6 K2 53.9(2) . 4_576
O18 W6 O9 91.9(4) . .
O18 W6 O17 100.2(4) . .
O18 W6 O27 170.3(3) . .
O18 W6 O37 101.6(4) . .
O18 W6 O54 98.8(4) . .
O18 W6 Na2 55.0(3) . 4_576
O18 W6 K2 46.7(3) . 4_576
O27 W6 Na2 124.3(2) . 4_576
O27 W6 K2 138.2(2) . 4_576
O37 W6 O9 166.5(3) . .
O37 W6 O17 97.0(4) . .
O37 W6 O27 84.4(3) . .
O37 W6 O54 93.7(3) . .
O37 W6 Na2 59.1(3) . 4_576
O37 W6 K2 110.3(2) . 4_576
O54 W6 O9 83.9(3) . .
O54 W6 O27 73.1(3) . .
O54 W6 Na2 69.4(3) . 4_576
O54 W6 K2 140.2(2) . 4_576
Na2 W6 K2 95.74(13) 4_576 4_576
O10 W7 O27 82.9(3) . .
O10 W7 K1 127.6(2) . .
O19 W7 O10 93.8(4) . .
O19 W7 O20 102.8(3) . .
O19 W7 O27 171.1(3) . .
O19 W7 O38 101.5(4) . .
O19 W7 O54 99.2(4) . .
O19 W7 K1 90.8(3) . .
O20 W7 O10 80.7(3) . .
O20 W7 O27 84.9(3) . .
O20 W7 K1 47.6(2) . .
O27 W7 K1 97.77(19) . .
O38 W7 O10 164.2(3) . .
O38 W7 O20 91.9(3) . .
O38 W7 O27 82.6(3) . .
O38 W7 O54 95.7(3) . .
O38 W7 K1 49.0(2) . .
O54 W7 O10 85.7(3) . .
O54 W7 O20 154.7(3) . .
O54 W7 O27 72.3(3) . .
O54 W7 K1 144.6(2) . .
O11 W8 O22 85.8(4) . .
O11 W8 O32 160.6(3) . .
O11 W8 K1 136.9(3) . .
O11 W8 K2 45.3(2) . .
O11 W8 O56 87.5(3) . .
O20 W8 O11 87.0(3) . .
O20 W8 O22 158.8(3) . .
O20 W8 O32 91.5(3) . .
O20 W8 K1 51.2(2) . .
O20 W8 K2 131.4(2) . .
O20 W8 O56 85.1(3) . .
O21 W8 O11 102.0(4) . .
O21 W8 O20 101.1(3) . .
O21 W8 O22 99.9(4) . .
O21 W8 O32 97.2(4) . .
O21 W8 K1 79.7(3) . .
O21 W8 K2 84.1(3) . .
O21 W8 O56 168.8(3) . .
O22 W8 K1 136.9(3) . .
O22 W8 K2 48.4(2) . .
O22 W8 O56 74.7(3) . .
O32 W8 O22 88.8(3) . .
O32 W8 K1 49.2(2) . .
O32 W8 K2 136.2(2) . .
O32 W8 O56 73.1(3) . .
K2 W8 K1 163.62(7) . .
O56 W8 K1 97.42(19) . .
O56 W8 K2 98.93(19) . .
O12 W9 K2 48.8(2) . .
O12 W9 K4 148.9(2) . 4_565
O12 W9 O56 84.6(3) . .
O22 W9 O12 86.1(3) . .
O22 W9 K2 43.9(3) . .
O22 W9 K4 78.4(3) . 4_565
O22 W9 O56 72.5(3) . .
O23 W9 O12 101.2(4) . .
O23 W9 O22 99.7(4) . .
O23 W9 O24 102.9(4) . .
O23 W9 O33 101.6(4) . .
O23 W9 K2 85.3(3) . .
O23 W9 K4 56.1(3) . 4_565
O23 W9 O56 170.1(3) . .
O24 W9 O12 84.6(3) . .
O24 W9 O22 156.8(3) . .
O24 W9 K2 133.2(2) . .
O24 W9 K4 118.8(2) . 4_565
O24 W9 O56 85.6(3) . .
O33 W9 O12 157.3(3) . .
O33 W9 O22 89.8(4) . .
O33 W9 O24 90.6(3) . .
O33 W9 K2 133.4(3) . .
O33 W9 K4 50.4(2) . 4_565
O33 W9 O56 72.8(3) . .
K4 W9 K2 104.11(9) 4_565 .
O56 W9 K2 92.66(18) . .
O56 W9 K4 115.33(18) . 4_565
O28 W10 O25 71.1(3) . .
O29 W10 O25 71.6(3) . .
O29 W10 O28 83.0(3) . .
O30 W10 O25 164.7(3) . .
O30 W10 O28 96.6(4) . .
O30 W10 O29 98.5(4) . .
O30 W10 O34 103.5(4) . .
O30 W10 O40 102.8(4) . .
O34 W10 O25 84.6(3) . .
O34 W10 O28 84.3(3) . .
O34 W10 O29 155.7(3) . .
O40 W10 O25 89.6(3) . .
O40 W10 O28 160.6(3) . .
O40 W10 O29 93.6(3) . .
O40 W10 O34 91.5(3) . .
O31 W11 O32 100.3(4) . .
O31 W11 O33 95.0(4) . .
O31 W11 O34 102.7(4) . .
O31 W11 O39 103.5(4) . .
O31 W11 K1 89.5(3) . .
O31 W11 O56 163.8(3) . .
O32 W11 O33 83.0(3) . .
O32 W11 K1 46.8(2) . .
O32 W11 O56 70.8(3) . .
O33 W11 K1 129.5(2) . .
O33 W11 O56 70.8(3) . .
O34 W11 O32 154.9(3) . .
O34 W11 O33 85.3(3) . .
O34 W11 K1 142.3(2) . .
O34 W11 O56 84.4(3) . .
O39 W11 O32 90.2(3) . .
O39 W11 O33 161.2(3) . .
O39 W11 O34 93.8(3) . .
O39 W11 K1 48.6(2) . .
O39 W11 O56 90.4(3) . .
O56 W11 K1 93.63(18) . .
Ge1 O56 W8 121.4(4) . .
Ge1 O56 W9 123.7(4) . .
Ge1 O56 W11 121.4(4) . .
W8 O56 W9 93.0(2) . .
W8 O56 W11 95.7(3) . .
W11 O56 W9 94.1(3) . .
O6 Na3 Na1 73.2(3) 3_665 .
O6 Na3 Na1 138.3(3) 3_665 3_655
O6 Na3 K2 40.33(19) 3_665 3_665
O16 Na3 O6 77.9(3) 2_645 3_665
O16 Na3 O48 74.0(3) 2_645 3_655
O16 Na3 O48 148.5(5) 2_645 .
O16 Na3 Na1 91.9(3) 2_645 3_655
O16 Na3 Na1 112.3(3) 2_645 .
O16 Na3 K2 38.7(2) 2_645 3_665
O48 Na3 O6 151.4(4) 3_655 3_665
O48 Na3 O6 76.8(3) . 3_665
O48 Na3 O48 131.5(3) . 3_655
O48 Na3 Na1 41.7(3) . .
O48 Na3 Na1 119.6(4) . 3_655
O48 Na3 Na1 122.9(4) 3_655 .
O48 Na3 Na1 39.1(3) 3_655 3_655
O48 Na3 K2 111.7(3) . 3_665
O48 Na3 K2 112.5(3) 3_655 3_665
O50 Na3 O6 79.8(4) . 3_665
O50 Na3 O16 78.0(4) . 2_645
O50 Na3 O48 79.3(4) . .
O50 Na3 O48 99.4(5) . 3_655
O50 Na3 Na1 137.9(4) . 3_655
O50 Na3 Na1 37.7(3) . .
O50 Na3 K2 68.3(4) . 3_665
Na1 Na3 Na1 145.5(2) . 3_655
Na1 Na3 K2 124.9(2) 3_655 3_665
Na1 Na3 K2 87.6(2) . 3_665
Na3 Na3 O6 144.3(5) 3_655 3_665
Na3 Na3 O16 132.8(5) 3_655 2_645
Na3 Na3 O48 67.9(4) 3_655 .
Na3 Na3 O48 63.6(4) 3_655 3_655
Na3 Na3 O50 88.8(6) 3_655 .
Na3 Na3 Na1 68.3(4) 3_655 3_655
Na3 Na3 Na1 77.2(4) 3_655 .
Na3 Na3 K2 156.3(5) 3_655 3_665

loop_
_geom_bond_atom_site_label_1
_geom_bond_atom_site_label_2
_geom_bond_distance
_geom_bond_site_symmetry_2
C1 C2 1.503(16) .
C1 O42 1.259(14) .
C1 O43 1.283(13) .
C1 Sm1 2.907(12) .
C2 H2A 0.9600 .
C2 H2B 0.9600 .
C2 H2C 0.9600 .
O1 K3 2.840(9) 2_655
O1 W1 1.715(8) .
O2 W2 1.710(8) .
O3 Na1 2.491(11) 3_665
O3 W3 1.729(8) .
O4 K3 2.882(9) .
O4 W1 2.004(8) .
O4 W3 1.916(8) .
O5 W1 1.919(8) .
O5 W2 1.931(8) .
O6 K2 2.950(9) .
O6 W2 1.991(8) .
O6 W3 1.904(8) .
O6 Na3 2.964(12) 3_665
O7 W2A 1.817(17) .
O7 K3 2.919(8) .
O7 W3 1.937(8) .
O7 W4 1.916(8) .
O8 W2A 2.192(16) .
O8 K3 2.958(9) .
O8 W1 1.934(8) .
O8 W5 1.914(8) .
O9 W1A 2.057(16) .
O9 W1 1.800(8) .
O9 W6 2.083(8) .
O10 W1A 1.898(17) .
O10 W2 1.827(8) .
O10 W7 2.057(8) .
O11 W3A 1.939(17) .
O11 K2 2.786(8) .
O11 W2 1.944(8) .
O11 W8 1.910(8) .
O12 W3A 1.845(17) .
O12 K2 3.038(8) .
O12 W3 1.911(8) .
O12 W9 1.938(8) .
O13 W1A 2.084(16) .
O13 W2A 2.263(15) .
O13 W3A 2.358(15) .
O13 Ge1 1.745(7) .
O13 W1 2.332(7) .
O13 W2 2.283(7) .
O13 W3 2.305(8) .
O14 K3 2.831(9) 2_645
O14 W4 1.708(8) .
O15 K3 2.987(9) .
O15 W4 1.954(7) .
O15 W5 1.932(8) .
O16 K2 2.914(9) 4_576
O16 W5 1.712(8) .
O16 Na3 2.752(11) 2_655
O17 K2 3.131(8) 4_576
O17 W5 1.914(8) .
O17 W6 1.924(8) .
O18 Na2 2.991(11) 4_576
O18 K2 2.952(9) 4_576
O18 W6 1.719(8) .
O19 K1 2.817(8) 2_755
O19 W7 1.707(8) .
O20 K1 2.993(8) .
O20 W7 1.959(7) .
O20 W8 1.890(7) .
O21 Na2 2.783(12) .
O21 W8 1.713(8) .
O22 K2 2.882(9) .
O22 W8 1.942(8) .
O22 W9 1.928(8) .
O23 Na1 2.409(11) .
O23 K4 3.105(10) 4_565
O23 W9 1.712(9) .
O24 W4 1.895(8) .
O24 W9 1.926(8) .
O25 Ge1 1.741(7) .
O25 W4 2.348(8) .
O25 W5 2.274(7) .
O25 W10 2.307(7) .
O27 Ge1 1.720(7) .
O27 W6 2.214(7) .
O27 W7 2.267(7) .
O28 W4 1.867(8) .
O28 W10 2.046(8) .
O29 W5 1.913(8) .
O29 W10 1.967(8) .
O30 K4 2.882(9) .
O30 W10 1.737(8) .
O31 K1 2.910(9) 2_745
O31 W11 1.726(8) .
O32 K1 2.924(8) .
O32 W8 1.921(8) .
O32 W11 1.983(8) .
O33 K4 2.910(9) 4_565
O33 W9 1.852(8) .
O33 W11 2.053(8) .
O34 W10 1.942(8) .
O34 W11 1.909(8) .
O35 K3 2.782(12) .
O36 K2 2.659(14) .
O37 Sm1 2.377(8) .
O37 W6 1.752(8) .
O38 K1 3.081(8) .
O38 Sm1 2.392(8) .
O38 W7 1.784(8) .
O39 K1 3.031(8) .
O39 Sm1 2.373(8) .
O39 W11 1.777(8) .
O40 Sm1 2.338(8) .
O40 W10 1.757(8) .
O41 Sm1 2.452(9) .
O42 K1 2.798(9) .
O42 K4 3.039(10) 3_766
O42 Sm1 2.551(8) .
O43 Sm1 2.484(7) 3_766
O43 Sm1 2.515(8) .
O44 K4 2.730(11) .
O45 Na2 2.775(17) 4_566
O45 K4 2.777(14) .
O46 Na2 2.897(16) .
O46 K1 3.347(12) .
O47 Na1 2.412(14) .
O47 K3 2.929(13) 3_665
O48 Na1 2.527(14) .
O48 Na3 2.768(13) .
O48 Na3 2.863(13) 3_655
O49 Na1 2.325(12) .
O49 K4 2.795(11) 4_565
O50 Na1 2.349(16) .
O50 Na3 2.65(2) .
O52 K1 2.797(11) .
O52 K4 2.879(14) 3_766
O54 W6 1.950(7) .
O54 W7 1.926(7) .
Na1 O3 2.491(11) 3_665
Na1 K4 4.119(9) 4_565
Na1 Na3 3.800(11) .
Na1 Na3 3.987(11) 3_655
Na2 O18 2.990(11) 4_575
Na2 O45 2.775(17) 4_565
Na2 Na2 2.770(16) 3_765
Na2 W6 3.623(8) 4_575
W2A K3 2.540(14) .
W3A K2 2.359(15) .
K1 O19 2.817(8) 2_745
K1 O31 2.910(9) 2_755
K1 W7 3.943(3) .
K1 W8 3.791(3) .
K1 W11 3.898(3) .
K2 O16 2.914(9) 4_575
K2 O17 3.131(8) 4_575
K2 O18 2.952(9) 4_575
K2 W2 3.809(3) .
K2 W5 3.763(3) 4_575
K2 W8 3.776(3) .
K3 O1 2.840(9) 2_645
K3 O14 2.831(9) 2_655
K3 O47 2.929(13) 3_665
K3 W1 3.931(3) .
K3 W3 3.803(3) .
K3 W4 3.917(3) .
K4 O23 3.105(10) 4_566
K4 O33 2.910(9) 4_566
K4 O42 3.039(10) 3_766
K4 O49 2.795(11) 4_566
K4 O52 2.880(14) 3_766
K4 Na1 4.119(9) 4_566
K4 K1 4.111(5) 3_766
K4 W9 3.716(4) 4_566
Ge1 O56 1.750(7) .
Sm1 O43 2.484(7) 3_766
W5 K2 3.763(3) 4_576
W6 Na2 3.623(8) 4_576
W6 K2 3.852(3) 4_576
W8 O56 2.255(7) .
W9 K4 3.716(4) 4_565
W9 O56 2.360(7) .
W11 O56 2.309(7) .
Na3 O6 2.964(12) 3_665
Na3 O16 2.752(11) 2_645
Na3 O48 2.862(13) 3_655
Na3 Na1 3.987(11) 3_655
Na3 K2 4.500(9) 3_665
Na3 Na3 2.315(15) 3_655

loop_
_geom_torsion_atom_site_label_1
_geom_torsion_atom_site_label_2
_geom_torsion_atom_site_label_3
_geom_torsion_atom_site_label_4
_geom_torsion
_geom_torsion_site_symmetry_1
_geom_torsion_site_symmetry_4
C2 C1 O42 K1 66.3(14) . .
C2 C1 O42 K4 -49.3(14) . 3_766
C2 C1 O42 Sm1 171.3(10) . .
C2 C1 O43 Sm1 -171.2(10) . .
C2 C1 O43 Sm1 57.3(16) . 3_766
O13 Ge1 O56 W8 62.0(5) . .
O13 Ge1 O56 W9 -56.7(5) . .
O13 Ge1 O56 W11 -177.4(4) . .
O25 Ge1 O56 W8 176.6(4) . .
O25 Ge1 O56 W9 57.9(5) . .
O25 Ge1 O56 W11 -62.7(5) . .
O27 Ge1 O56 W8 -60.3(5) . .
O27 Ge1 O56 W9 -179.0(4) . .
O27 Ge1 O56 W11 60.3(5) . .
O42 C1 O43 Sm1 7.5(11) . .
O42 C1 O43 Sm1 -124.0(10) . 3_766
O43 C1 O42 K1 -112.4(10) . .
O43 C1 O42 K4 132.0(9) . 3_766
O43 C1 O42 Sm1 -7.4(11) . .
Na1 O3 W3 O4 30.3(6) 3_665 .
Na1 O3 W3 O6 -60.7(6) 3_665 .
Na1 O3 W3 O7 120.1(6) 3_665 .
Na1 O3 W3 O12 -151.6(5) 3_665 .
Na1 O3 W3 K2 -105.0(5) 3_665 .
Na1 O3 W3 K3 75.0(5) 3_665 .
Na1 O23 W9 O12 -57(2) . .
Na1 O23 W9 O22 -145(2) . .
Na1 O23 W9 O24 30(2) . .
Na1 O23 W9 O33 123(2) . .
Na1 O23 W9 K2 -103(2) . .
Na1 O23 W9 K4 146(2) . 4_565
Na2 O18 W6 O9 -141.3(3) 4_576 .
Na2 O18 W6 O17 137.9(3) 4_576 .
Na2 O18 W6 O37 38.5(4) 4_576 .
Na2 O18 W6 O54 -57.1(4) 4_576 .
Na2 O18 W6 K2 145.6(5) 4_576 4_576
Na2 O21 W8 O11 -139.4(6) . .
Na2 O21 W8 O20 131.3(6) . .
Na2 O21 W8 O22 -51.6(7) . .
Na2 O21 W8 O32 38.4(6) . .
Na2 O21 W8 K1 84.6(6) . .
Na2 O21 W8 K2 -97.6(6) . .
Na2 O21 W8 O56 9(2) . .
W1A O13 Ge1 O25 125.7(6) . .
W1A O13 Ge1 O27 3.1(7) . .
W1A O13 Ge1 O56 -119.3(6) . .
W2A O13 Ge1 O25 -3.3(7) . .
W2A O13 Ge1 O27 -125.9(6) . .
W2A O13 Ge1 O56 111.7(6) . .
W3A O13 Ge1 O25 -116.2(6) . .
W3A O13 Ge1 O27 121.2(6) . .
W3A O13 Ge1 O56 -1.2(6) . .
K1 O19 W7 O10 34.2(17) 2_755 .
K1 O19 W7 O20 115.5(17) 2_755 .
K1 O19 W7 O38 -149.9(17) 2_755 .
K1 O19 W7 O54 -52.1(17) 2_755 .
K1 O19 W7 K1 162.0(17) 2_755 .
K1 O20 W8 O11 -168.6(3) . .
K1 O20 W8 O21 -66.9(4) . .
K1 O20 W8 O22 121.1(9) . .
K1 O20 W8 O32 30.7(3) . .
K1 O20 W8 K2 -158.79(12) . .
K1 O20 W8 O56 103.6(3) . .
K1 O31 W11 O32 -82.0(10) 2_745 .
K1 O31 W11 O33 1.9(10) 2_745 .
K1 O31 W11 O34 88.2(10) 2_745 .
K1 O31 W11 O39 -174.7(9) 2_745 .
K1 O31 W11 K1 -127.8(9) 2_745 .
K1 O31 W11 O56 -26(2) 2_745 .
K1 O38 W7 O10 84.0(12) . .
K1 O38 W7 O19 -80.9(4) . .
K1 O38 W7 O20 22.6(3) . .
K1 O38 W7 O27 107.1(3) . .
K1 O38 W7 O54 178.4(3) . .
K1 O39 W11 O31 77.1(4) . .
K1 O39 W11 O32 -23.6(3) . .
K1 O39 W11 O33 -92.3(10) . .
K1 O39 W11 O34 -178.9(3) . .
K1 O39 W11 O56 -94.5(3) . .
K2 O12 W3A O11 -80.2(7) . .
K2 O12 W3A O13 -160.8(7) . .
K2 O16 W5 O8 -67.9(4) 4_576 .
K2 O16 W5 O15 -156.9(3) 4_576 .
K2 O16 W5 O17 20.6(4) 4_576 .
K2 O16 W5 O29 113.7(3) 4_576 .
K2 O16 W5 K3 -111.9(3) 4_576 .
K2 O18 W6 O9 73.1(3) 4_576 .
K2 O18 W6 O17 -7.7(4) 4_576 .
K2 O18 W6 O37 -107.1(4) 4_576 .
K2 O18 W6 O54 157.2(3) 4_576 .
K2 O18 W6 Na2 -145.6(5) 4_576 4_576
K3 O1 W1 O4 -98.1(9) 2_655 .
K3 O1 W1 O5 -12.1(9) 2_655 .
K3 O1 W1 O8 175.4(8) 2_655 .
K3 O1 W1 O9 82.9(9) 2_655 .
K3 O1 W1 O13 -55(2) 2_655 .
K3 O1 W1 K3 -140.9(9) 2_655 .
K3 O7 W2A O8 75.2(5) . .
K3 O7 W2A O13 156.2(6) . .
K3 O14 W4 O7 -178.0(6) 2_645 .
K3 O14 W4 O15 -90.2(6) 2_645 .
K3 O14 W4 O24 94.0(6) 2_645 .
K3 O14 W4 O28 0.8(7) 2_645 .
K3 O14 W4 K3 -135.7(6) 2_645 .
K4 O23 W9 O12 156.8(3) 4_565 .
K4 O23 W9 O22 68.9(3) 4_565 .
K4 O23 W9 O24 -116.2(3) 4_565 .
K4 O23 W9 O33 -22.9(4) 4_565 .
K4 O23 W9 K2 110.5(2) 4_565 .
K4 O30 W10 O25 -63.9(15) . .
K4 O30 W10 O28 -99.3(6) . .
K4 O30 W10 O29 -15.4(6) . .
K4 O30 W10 O34 175.0(5) . .
K4 O30 W10 O40 80.3(6) . .
K4 O33 W9 O12 -154.5(7) 4_565 .
K4 O33 W9 O22 -75.1(3) 4_565 .
K4 O33 W9 O23 24.8(4) 4_565 .
K4 O33 W9 O24 128.1(3) 4_565 .
K4 O33 W9 K2 -69.7(4) 4_565 .
K4 O33 W9 O56 -146.7(3) 4_565 .
Sm1 C1 O42 K1 -105.0(7) . .
Sm1 C1 O42 K4 139.4(7) . 3_766
Sm1 C1 O43 Sm1 -131.5(10) . 3_766
Sm1 O37 W6 O9 5.8(18) . .
Sm1 O37 W6 O17 84.6(5) . .
Sm1 O37 W6 O18 -173.5(5) . .
Sm1 O37 W6 O27 -1.1(4) . .
Sm1 O37 W6 O54 -73.7(5) . .
Sm1 O37 W6 Na2 -137.0(6) . 4_576
Sm1 O37 W6 K2 138.6(4) . 4_576
Sm1 O38 W7 O10 -27.3(15) . .
Sm1 O38 W7 O19 167.7(5) . .
Sm1 O38 W7 O20 -88.8(5) . .
Sm1 O38 W7 O27 -4.2(4) . .
Sm1 O38 W7 O54 67.1(5) . .
Sm1 O38 W7 K1 -111.3(5) . .
Sm1 O39 W11 O31 -110.6(11) . .
Sm1 O39 W11 O32 148.7(11) . .
Sm1 O39 W11 O33 80.0(15) . .
Sm1 O39 W11 O34 -6.6(11) . .
Sm1 O39 W11 K1 172.3(13) . .
Sm1 O39 W11 O56 77.9(11) . .
Sm1 O40 W10 O25 -85.7(14) . .
Sm1 O40 W10 O28 -78.0(18) . .
Sm1 O40 W10 O29 -157.3(14) . .
Sm1 O40 W10 O30 103.1(14) . .
Sm1 O40 W10 O34 -1.1(14) . .
W1 O13 Ge1 O25 65.3(5) . .
W1 O13 Ge1 O27 -57.3(5) . .
W2 O13 Ge1 O25 179.9(4) . .
W2 O13 Ge1 O27 57.4(5) . .
W3 O13 Ge1 O25 -56.2(5) . .
W3 O13 Ge1 O27 -178.8(4) . .
W4 O7 W2A O8 -3.8(12) . .
W4 O7 W2A O13 77.2(10) . .
W4 O7 W2A K3 -79.0(9) . .
W4 O25 Ge1 O13 57.5(5) . .
W4 O25 Ge1 O27 179.8(4) . .
W4 O25 Ge1 O56 -57.3(5) . .
W5 O25 Ge1 O13 -63.5(5) . .
W5 O25 Ge1 O27 58.8(5) . .
W5 O25 Ge1 O56 -178.3(4) . .
W6 O9 W1 O1 121.7(10) . .
W6 O9 W1 O4 -55.9(15) . .
W6 O9 W1 O5 -138.8(10) . .
W6 O9 W1 O8 19.1(10) . .
W6 O9 W1 O13 -66.2(10) . .
W6 O9 W1 K3 22.6(12) . .
W6 O27 Ge1 O13 63.7(5) . .
W6 O27 Ge1 O25 -56.0(5) . .
W6 O27 Ge1 O56 -176.5(4) . .
W7 O10 W1A O9 7.1(11) . .
W7 O10 W1A O13 -77.7(8) . .
W7 O10 W2 O2 -125.8(10) . .
W7 O10 W2 O5 134.6(10) . .
W7 O10 W2 O6 51.4(16) . .
W7 O10 W2 O11 -24.1(10) . .
W7 O10 W2 O13 61.0(10) . .
W7 O10 W2 K2 -33.4(12) . .
W7 O20 W8 O11 29.4(10) . .
W7 O20 W8 O21 131.1(10) . .
W7 O20 W8 O22 -40.8(17) . .
W7 O20 W8 O32 -131.2(10) . .
W7 O20 W8 K1 -162.0(12) . .
W7 O20 W8 K2 39.2(12) . .
W7 O20 W8 O56 -58.3(10) . .
W7 O27 Ge1 O13 -61.9(5) . .
W7 O27 Ge1 O25 178.4(4) . .
W7 O27 Ge1 O56 57.9(5) . .
W9 O12 W3A O11 -8.8(11) . .
W9 O12 W3A O13 -89.4(7) . .
W9 O12 W3A K2 71.3(8) . .
W9 O24 W4 O7 26.3(10) . .
W9 O24 W4 O14 127.9(10) . .
W9 O24 W4 O15 -41.4(16) . .
W9 O24 W4 O25 -57.9(10) . .
W9 O24 W4 O28 -130.9(10) . .
W9 O24 W4 K3 34.9(12) . .
W10 O25 Ge1 O13 178.4(4) . .
W10 O25 Ge1 O27 -59.3(5) . .
W10 O25 Ge1 O56 63.6(5) . .
W10 O28 W4 O7 2.5(11) . .
W10 O28 W4 O14 -174.6(4) . .
W10 O28 W4 O15 -74.0(5) . .
W10 O28 W4 O24 83.3(5) . .
W10 O28 W4 O25 -2.0(4) . .
W10 O28 W4 K3 -81.0(5) . .
W11 O33 W9 O12 -5.1(12) . .
W11 O33 W9 O22 74.4(5) . .
W11 O33 W9 O23 174.2(5) . .
W11 O33 W9 O24 -82.5(5) . .
W11 O33 W9 K2 79.7(5) . .
W11 O33 W9 K4 149.4(6) . 4_565
W11 O33 W9 O56 2.7(4) . .
Na3 O16 W5 O8 127.9(9) 2_655 .
Na3 O16 W5 O15 38.9(9) 2_655 .
Na3 O16 W5 O17 -143.6(9) 2_655 .
Na3 O16 W5 O29 -50.5(9) 2_655 .
Na3 O16 W5 K2 -164.2(11) 2_655 4_576
Na3 O16 W5 K3 83.9(9) 2_655 .
